data_7231437
loop_
_publ_author_name
'Chorazy, Szymon'
'Zakrzewski, Jakub J.'
'Wang, Junhao'
'Ohkoshi, Shin-ichi'
'Sieklucka, Barbara'

_publ_section_title
;
 Incorporation of hexacyanidoferrate(iii) ion in photoluminescent
 trimetallic Eu(3-pyridone)[Co1&#x2212;xFex(CN)6] chains exhibiting
 tunable visible light absorption and emission properties
;
_journal_issue 38
_journal_name_full CrystEngComm
_journal_page_first 5695
_journal_paper_doi 10.1039/C8CE01020J
_journal_volume 20
_journal_year 2018
_chemical_formula_moiety 'C16 H18 Co Eu N8 O6, H2 O'
_chemical_formula_sum 'C16 H20 Co Eu N8 O7'
_chemical_formula_weight 647.29
_space_group_IT_number 15
_space_group_name_Hall '-C 2yc'
_space_group_name_H-M_alt 'C 1 2/c 1'
_symmetry_cell_setting monoclinic
_symmetry_Int_Tables_number 15
_symmetry_space_group_name_Hall '-C 2yc'
_symmetry_space_group_name_H-M 'C 1 2/c 1'
_atom_sites_solution_hydrogens difmap
_audit_conform_dict_location ftp://ftp.iucr.org/pub/cif_core.dic
_audit_conform_dict_name cif_core.dic
_audit_conform_dict_version 2.4.3
_audit_creation_date 2018-01-30T18:55:36-00:00
_audit_creation_method 'WinGX routine CIF_UPDATE'
_audit_update_record
;
2018-03-20 deposited with the CCDC.
2018-08-27 downloaded from the CCDC.
;
_cell_angle_alpha 90
_cell_angle_beta 116.5470(10)
_cell_angle_gamma 90
_cell_formula_units_Z 4
_cell_length_a 15.9157(5)
_cell_length_b 9.2572(3)
_cell_length_c 17.7350(6)
_cell_measurement_reflns_used 14042
_cell_measurement_temperature 298(2)
_cell_measurement_theta_max 28.796
_cell_measurement_theta_min 2.568
_cell_measurement_wavelength 0.71073
_cell_volume 2337.49(13)
_computing_molecular_graphics 'Ortep for Windows (Farrugia, 2012)'
_computing_publication_material 'WinGX publication routines (Farrugia, 2012)'
_computing_structure_refinement 'SHELXL-2014/7 (Sheldrick, 2014)'
_diffrn_ambient_temperature 298(2)
_diffrn_measured_fraction_theta_full 0.997
_diffrn_measured_fraction_theta_max 0.995
_diffrn_measurement_device_type 'D8Quest Eco Photon50'
_diffrn_measurement_method \w
_diffrn_radiation_monochromator graphite
_diffrn_radiation_probe x-ray
_diffrn_radiation_type MoK\a
_diffrn_radiation_wavelength 0.71073
_diffrn_reflns_av_R_equivalents 0.0223
_diffrn_reflns_av_unetI/netI 0.0175
_diffrn_reflns_Laue_measured_fraction_full 0.997
_diffrn_reflns_Laue_measured_fraction_max 0.995
_diffrn_reflns_limit_h_max 21
_diffrn_reflns_limit_h_min -21
_diffrn_reflns_limit_k_max 12
_diffrn_reflns_limit_k_min -12
_diffrn_reflns_limit_l_max 23
_diffrn_reflns_limit_l_min -23
_diffrn_reflns_number 14042
_diffrn_reflns_point_group_measured_fraction_full 0.997
_diffrn_reflns_point_group_measured_fraction_max 0.995
_diffrn_reflns_theta_full 25.242
_diffrn_reflns_theta_max 28.796
_diffrn_reflns_theta_min 2.568
_diffrn_standards_interval_time 0
_diffrn_standards_number 0
_exptl_absorpt_coefficient_mu 3.421
_exptl_absorpt_correction_T_max 0.821
_exptl_absorpt_correction_T_min 0.52
_exptl_absorpt_correction_type multi-scan
_exptl_absorpt_process_details 'ABSCOR (Rigaku, 1995)'
_exptl_crystal_colour colourless
_exptl_crystal_density_diffrn 1.839
_exptl_crystal_density_method 'not measured'
_exptl_crystal_description block
_exptl_crystal_F_000 1272
_exptl_crystal_size_max 0.22
_exptl_crystal_size_mid 0.14
_exptl_crystal_size_min 0.06
_refine_diff_density_max 0.548
_refine_diff_density_min -1.012
_refine_diff_density_rms 0.222
_refine_ls_extinction_method none
_refine_ls_goodness_of_fit_ref 1.243
_refine_ls_hydrogen_treatment refxyz
_refine_ls_matrix_type full
_refine_ls_number_constraints 0
_refine_ls_number_parameters 182
_refine_ls_number_reflns 3036
_refine_ls_number_restraints 5
_refine_ls_restrained_S_all 1.249
_refine_ls_R_factor_all 0.0188
_refine_ls_R_factor_gt 0.0168
_refine_ls_shift/su_max 0.001
_refine_ls_shift/su_mean 0
_refine_ls_structure_factor_coef Fsqd
_refine_ls_weighting_details 'w=1/[\s^2^(Fo^2^)+(0.0292P)^2^+0.2336P] where P=(Fo^2^+2Fc^2^)/3'
_refine_ls_weighting_scheme calc
_refine_ls_wR_factor_gt 0.0497
_refine_ls_wR_factor_ref 0.0503
_reflns_Friedel_coverage 0
_reflns_number_gt 2879
_reflns_number_total 3036
_reflns_threshold_expression 'I > 2\s(I)'
_cod_data_source_file c8ce01020j2.cif
_cod_data_source_block EuCo
_cod_depositor_comments 'Adding full bibliography for 7231436--7231445.cif.'
_cod_original_sg_symbol_H-M 'C 2/c'
_cod_database_code 7231437

loop_
_symmetry_equiv_pos_as_xyz
'x, y, z'
'-x, y, -z+1/2'
'x+1/2, y+1/2, z'
'-x+1/2, y+1/2, -z+1/2'
'-x, -y, -z'
'x, -y, z-1/2'
'-x+1/2, -y+1/2, -z'
'x+1/2, -y+1/2, z-1/2'

loop_
_atom_site_label
_atom_site_type_symbol
_atom_site_fract_x
_atom_site_fract_y
_atom_site_fract_z
_atom_site_U_iso_or_equiv
_atom_site_adp_type
_atom_site_occupancy
_atom_site_site_symmetry_order
_atom_site_calc_flag
_atom_site_refinement_flags_posn
_atom_site_refinement_flags_adp
_atom_site_refinement_flags_occupancy
Eu1 Eu 0.5 0.84121(2) 0.75 0.01381(5) Uani 1 2 d S T P
Co1 Co 0.5 0.5 0.5 0.01425(8) Uani 1 2 d S . P
O3 O 0.34587(10) 0.77590(15) 0.70578(10) 0.0228(3) Uani 1 1 d . . .
O2 O 0.60002(11) 1.05845(16) 0.79034(11) 0.0280(3) Uani 1 1 d D . .
N4 N 0.22267(15) 0.4502(2) 0.70054(14) 0.0297(4) Uani 1 1 d . . .
O1 O 0.51017(15) 0.92233(17) 0.88428(11) 0.0323(4) Uani 1 1 d D . .
O4 O 0.5 0.3233(3) 0.75 0.0608(10) Uani 1 2 d DS T P
N2 N 0.71293(14) 0.5316(3) 0.58231(13) 0.0329(4) Uani 1 1 d . . .
C7 C 0.22237(19) 0.4736(3) 0.56948(17) 0.0375(6) Uani 1 1 d . . .
N3 N 0.49329(14) 0.6261(2) 0.65562(12) 0.0238(4) Uani 1 1 d . . .
C2 C 0.63329(15) 0.5171(2) 0.55093(13) 0.0214(4) Uani 1 1 d . . .
C4 C 0.29802(14) 0.6551(2) 0.67723(14) 0.0197(4) Uani 1 1 d . . .
C1 C 0.51006(16) 0.3095(2) 0.54303(14) 0.0237(4) Uani 1 1 d . . .
C8 C 0.27163(17) 0.6024(3) 0.59536(15) 0.0289(5) Uani 1 1 d . . .
N1 N 0.5145(2) 0.1943(3) 0.56694(17) 0.0474(6) Uani 1 1 d . . .
C5 C 0.27065(16) 0.5734(2) 0.72815(14) 0.0254(4) Uani 1 1 d . . .
C3 C 0.49703(14) 0.5756(2) 0.59830(12) 0.0175(4) Uani 1 1 d . . .
C6 C 0.19749(19) 0.3982(3) 0.62285(18) 0.0362(6) Uani 1 1 d . . .
H7 H 0.202(2) 0.443(3) 0.512(2) 0.043 Uiso 1 1 d . U .
H8 H 0.287(2) 0.655(3) 0.550(2) 0.043 Uiso 1 1 d . U .
H6 H 0.164(2) 0.307(3) 0.611(2) 0.043 Uiso 1 1 d . U .
H5 H 0.289(2) 0.600(4) 0.780(2) 0.043 Uiso 1 1 d . U .
H4 H 0.211(2) 0.402(4) 0.734(2) 0.043 Uiso 1 1 d . U .
H4A H 0.505(2) 0.395(3) 0.7153(17) 0.043 Uiso 1 1 d D U .
H2A H 0.587(2) 1.152(2) 0.783(2) 0.043 Uiso 1 1 d D U .
H2B H 0.6557(15) 1.052(3) 0.8356(15) 0.043 Uiso 1 1 d D U .
H1B H 0.502(2) 1.015(2) 0.896(2) 0.043 Uiso 1 1 d D U .
H1A H 0.524(2) 0.869(3) 0.9300(15) 0.043 Uiso 1 1 d D U .

loop_
_atom_site_aniso_label
_atom_site_aniso_U_11
_atom_site_aniso_U_22
_atom_site_aniso_U_33
_atom_site_aniso_U_23
_atom_site_aniso_U_13
_atom_site_aniso_U_12
Eu1 0.01511(7) 0.01135(7) 0.01572(7) 0 0.00756(5) 0
Co1 0.01789(17) 0.01243(16) 0.01274(17) -0.00148(12) 0.00711(14) -0.00035(12)
O3 0.0199(7) 0.0196(7) 0.0278(8) -0.0008(6) 0.0098(6) -0.0031(5)
O2 0.0196(7) 0.0184(7) 0.0372(9) -0.0016(6) 0.0046(7) -0.0023(5)
N4 0.0326(10) 0.0268(9) 0.0362(11) 0.0016(8) 0.0212(9) -0.0074(8)
O1 0.0579(11) 0.0187(7) 0.0252(8) -0.0045(6) 0.0229(8) 0.0018(7)
O4 0.098(3) 0.0227(13) 0.064(2) 0 0.038(2) 0
N2 0.0223(9) 0.0482(12) 0.0253(10) -0.0055(9) 0.0080(8) -0.0020(8)
C7 0.0398(14) 0.0452(14) 0.0311(13) -0.0159(11) 0.0192(11) -0.0136(11)
N3 0.0285(9) 0.0232(8) 0.0209(9) -0.0039(7) 0.0121(7) -0.0017(7)
C2 0.0255(10) 0.0232(9) 0.0164(9) -0.0034(7) 0.0103(8) 0.0004(7)
C4 0.0154(9) 0.0205(9) 0.0225(10) 0.0011(7) 0.0079(8) 0.0005(6)
C1 0.0304(11) 0.0189(9) 0.0216(10) -0.0001(8) 0.0114(9) -0.0005(8)
C8 0.0291(11) 0.0369(12) 0.0239(11) -0.0008(9) 0.0146(9) -0.0069(9)
N1 0.0673(17) 0.0245(10) 0.0490(15) 0.0095(10) 0.0247(13) -0.0017(11)
C5 0.0265(11) 0.0290(10) 0.0225(10) -0.0023(8) 0.0125(9) -0.0058(8)
C3 0.0195(9) 0.0159(8) 0.0169(9) -0.0009(7) 0.0079(7) -0.0009(6)
C6 0.0358(13) 0.0299(12) 0.0471(15) -0.0132(11) 0.0225(12) -0.0141(10)

loop_
_atom_type_symbol
_atom_type_description
_atom_type_scat_dispersion_real
_atom_type_scat_dispersion_imag
_atom_type_scat_source
C C 0.0033 0.0016 'International Tables Vol C Tables 4.2.6.8 and 6.1.1.4'
H H 0 0 'International Tables Vol C Tables 4.2.6.8 and 6.1.1.4'
Co Co 0.3494 0.9721 'International Tables Vol C Tables 4.2.6.8 and 6.1.1.4'
Eu Eu -0.1578 3.6682 'International Tables Vol C Tables 4.2.6.8 and 6.1.1.4'
N N 0.0061 0.0033 'International Tables Vol C Tables 4.2.6.8 and 6.1.1.4'
O O 0.0106 0.006 'International Tables Vol C Tables 4.2.6.8 and 6.1.1.4'

loop_
_geom_angle_atom_site_label_1
_geom_angle_atom_site_label_2
_geom_angle_atom_site_label_3
_geom_angle
_geom_angle_site_symmetry_1
_geom_angle_site_symmetry_3
O3 Eu1 O3 149.49(7) 2_656 .
O3 Eu1 O1 90.52(6) 2_656 2_656
O3 Eu1 O1 98.82(6) . 2_656
O3 Eu1 O1 98.82(6) 2_656 .
O3 Eu1 O1 90.52(6) . .
O1 Eu1 O1 144.04(8) 2_656 .
O3 Eu1 O2 140.04(5) 2_656 2_656
O3 Eu1 O2 70.31(5) . 2_656
O1 Eu1 O2 73.27(6) 2_656 2_656
O1 Eu1 O2 77.53(6) . 2_656
O3 Eu1 O2 70.31(5) 2_656 .
O3 Eu1 O2 140.04(5) . .
O1 Eu1 O2 77.53(6) 2_656 .
O1 Eu1 O2 73.27(6) . .
O2 Eu1 O2 70.61(7) 2_656 .
O3 Eu1 N3 81.18(6) 2_656 2_656
O3 Eu1 N3 75.28(6) . 2_656
O1 Eu1 N3 147.26(6) 2_656 2_656
O1 Eu1 N3 68.70(6) . 2_656
O2 Eu1 N3 130.86(6) 2_656 2_656
O2 Eu1 N3 127.53(6) . 2_656
O3 Eu1 N3 75.28(6) 2_656 .
O3 Eu1 N3 81.18(6) . .
O1 Eu1 N3 68.70(6) 2_656 .
O1 Eu1 N3 147.26(6) . .
O2 Eu1 N3 127.53(6) 2_656 .
O2 Eu1 N3 130.86(6) . .
N3 Eu1 N3 78.56(9) 2_656 .
C3 Co1 C3 180 . 5_666
C3 Co1 C1 89.67(9) . 5_666
C3 Co1 C1 90.33(9) 5_666 5_666
C3 Co1 C1 90.33(9) . .
C3 Co1 C1 89.67(9) 5_666 .
C1 Co1 C1 180 5_666 .
C3 Co1 C2 89.23(8) . 5_666
C3 Co1 C2 90.77(8) 5_666 5_666
C1 Co1 C2 90.61(9) 5_666 5_666
C1 Co1 C2 89.39(9) . 5_666
C3 Co1 C2 90.77(8) . .
C3 Co1 C2 89.23(8) 5_666 .
C1 Co1 C2 89.40(9) 5_666 .
C1 Co1 C2 90.60(9) . .
C2 Co1 C2 180.00(12) 5_666 .
C4 O3 Eu1 134.34(13) . .
Eu1 O2 H2A 132(2) . .
Eu1 O2 H2B 117(2) . .
H2A O2 H2B 106(3) . .
C5 N4 C6 122.8(2) . .
C5 N4 H4 118(2) . .
C6 N4 H4 119(2) . .
Eu1 O1 H1B 124(2) . .
Eu1 O1 H1A 127(2) . .
H1B O1 H1A 109(3) . .
C6 C7 C8 120.3(2) . .
C6 C7 H7 121.4(19) . .
C8 C7 H7 118.1(19) . .
C3 N3 Eu1 152.92(16) . .
N2 C2 Co1 177.8(2) . .
O3 C4 C5 120.4(2) . .
O3 C4 C8 123.0(2) . .
C5 C4 C8 116.53(19) . .
N1 C1 Co1 178.3(3) . .
C7 C8 C4 120.2(2) . .
C7 C8 H8 115.4(17) . .
C4 C8 H8 124.3(17) . .
N4 C5 C4 121.3(2) . .
N4 C5 H5 120(2) . .
C4 C5 H5 119(2) . .
N3 C3 Co1 177.17(18) . .
N4 C6 C7 118.8(2) . .
N4 C6 H6 115(2) . .
C7 C6 H6 126(2) . .

loop_
_geom_bond_atom_site_label_1
_geom_bond_atom_site_label_2
_geom_bond_distance
_geom_bond_site_symmetry_2
Eu1 O3 2.2974(14) 2_656
Eu1 O3 2.2975(14) .
Eu1 O1 2.4324(16) 2_656
Eu1 O1 2.4325(16) .
Eu1 O2 2.4641(15) 2_656
Eu1 O2 2.4641(15) .
Eu1 N3 2.5728(18) 2_656
Eu1 N3 2.5728(18) .
Co1 C3 1.8988(19) .
Co1 C3 1.8988(19) 5_666
Co1 C1 1.900(2) 5_666
Co1 C1 1.900(2) .
Co1 C2 1.905(2) 5_666
Co1 C2 1.905(2) .
O3 C4 1.320(2) .
O2 H2A 0.888(17) .
O2 H2B 0.892(17) .
N4 C5 1.338(3) .
N4 C6 1.341(3) .
N4 H4 0.83(3) .
O1 H1B 0.901(18) .
O1 H1A 0.888(18) .
O4 H4A 0.936(18) .
N2 C2 1.142(3) .
C7 C6 1.369(4) .
C7 C8 1.388(3) .
C7 H7 0.96(3) .
N3 C3 1.144(3) .
C4 C5 1.389(3) .
C4 C8 1.406(3) .
C1 N1 1.138(3) .
C8 H8 1.07(4) .
C5 H5 0.87(3) .
C6 H6 0.97(3) .
